data_2103460
loop_
_publ_author_name
'Schmidt, Thorsten'
'Schmitt, Heike'
'Zimmermann, Herbert'
'Haeberlen, Ulrich'
'Lalowicz, Zdzis\/law T.'
'Olejniczak, Zbigniew'
'Oeser, Thomas'

_publ_section_title
;
 Location of the H atoms in ammonium persulphate by deuteron NMR.
 Verification by X-ray diffraction
;
_journal_issue 5
_journal_name_full 'Acta Crystallographica Section B'
_journal_page_first 760
_journal_page_last 769
_journal_paper_doi 10.1107/S0108768102011199
_journal_volume 58
_journal_year 2002
_chemical_formula_moiety '(SO4)2 (NH4)2'
_chemical_formula_sum 'H8 N2 O8 S2'
_chemical_formula_weight 228.20
_chemical_name_systematic
;
 ammonium persulphate-d8
;
_space_group_IT_number 14
_symmetry_cell_setting monoclinic
_symmetry_space_group_name_Hall '-P 2yn'
_symmetry_space_group_name_H-M 'P 1 21/n 1'
_atom_sites_solution_hydrogens geom
_atom_sites_solution_primary direct
_atom_sites_solution_secondary difmap
_audit_creation_method SHELXL-97
_cell_angle_alpha 90.00
_cell_angle_beta 94.9660(10)
_cell_angle_gamma 90.00
_cell_formula_units_Z 2
_cell_length_a 6.1340(2)
_cell_length_b 7.9324(3)
_cell_length_c 7.7541(3)
_cell_measurement_reflns_used 786
_cell_measurement_temperature 118(2)
_cell_measurement_theta_max 27.9
_cell_measurement_theta_min 1.0
_cell_volume 375.88(2)
_computing_cell_refinement 'Collect Package, BRUKER NONIUS B.V. 1999'
_computing_data_collection 'Collect Package, BRUKER NONIUS B.V. 1999'
_computing_data_reduction 'Collect Package, BRUKER NONIUS B.V. 1999'
_computing_molecular_graphics 'SCHAKAL 99, Keller 1999'
_computing_structure_refinement 'SHELXL97, Sheldrick 1997'
_computing_structure_solution 'SHELXS97, Sheldrick 1990'
_diffrn_ambient_temperature 118(2)
_diffrn_measured_fraction_theta_full 0.883
_diffrn_measured_fraction_theta_max 0.883
_diffrn_measurement_device_type 'NONIUS KappaCCD diffraktometer'
_diffrn_measurement_method 'phi- and omega scans'
_diffrn_radiation_monochromator graphite
_diffrn_radiation_source 'fine-focus sealed tube'
_diffrn_radiation_type MoK\a
_diffrn_radiation_wavelength 0.71073
_diffrn_reflns_av_R_equivalents 0.024
_diffrn_reflns_av_sigmaI/netI 0.036
_diffrn_reflns_limit_h_max 8
_diffrn_reflns_limit_h_min -8
_diffrn_reflns_limit_k_max 10
_diffrn_reflns_limit_k_min -10
_diffrn_reflns_limit_l_max 10
_diffrn_reflns_limit_l_min -10
_diffrn_reflns_number 1393
_diffrn_reflns_theta_full 27.86
_diffrn_reflns_theta_max 27.86
_diffrn_reflns_theta_min 5.14
_exptl_absorpt_coefficient_mu 0.728
_exptl_absorpt_correction_T_max 0.8681
_exptl_absorpt_correction_T_min 0.8004
_exptl_absorpt_correction_type none
_exptl_crystal_colour colourless
_exptl_crystal_density_diffrn 2.016
_exptl_crystal_density_method 'not measured'
_exptl_crystal_description fragment
_exptl_crystal_F_000 236
_exptl_crystal_size_max 0.32
_exptl_crystal_size_mid 0.20
_exptl_crystal_size_min 0.20
_refine_diff_density_max 0.252
_refine_diff_density_min -0.303
_refine_ls_extinction_method none
_refine_ls_goodness_of_fit_ref 1.067
_refine_ls_hydrogen_treatment 'refined isotropic'
_refine_ls_matrix_type full
_refine_ls_number_parameters 71
_refine_ls_number_reflns 791
_refine_ls_number_restraints 0
_refine_ls_restrained_S_all 1.067
_refine_ls_R_factor_all 0.028
_refine_ls_R_factor_gt 0.028
_refine_ls_shift/su_max 0.002
_refine_ls_shift/su_mean 0.000
_refine_ls_structure_factor_coef Fsqd
_refine_ls_weighting_details 'calc w=1/[\s^2^(Fo^2^)+(0.0151P)^2^+0.2285P] where P=(Fo^2^+2Fc^2^)/3'
_refine_ls_weighting_scheme calc
_refine_ls_wR_factor_gt 0.068
_refine_ls_wR_factor_ref 0.069
_reflns_number_gt 768
_reflns_number_total 791
_reflns_threshold_expression >2sigma(I)
_cod_data_source_file sn0024.cif
_cod_data_source_block I
_cod_original_sg_symbol_H-M 'P 21/n'
_cod_database_code 2103460
_cod_database_fobs_code 2103460

loop_
_symmetry_equiv_pos_as_xyz
'x, y, z'
'-x+1/2, y+1/2, -z+1/2'
'-x, -y, -z'
'x-1/2, -y-1/2, z-1/2'

loop_
_atom_site_label
_atom_site_fract_x
_atom_site_fract_y
_atom_site_fract_z
_atom_site_U_iso_or_equiv
_atom_site_adp_type
_atom_site_calc_flag
_atom_site_occupancy
_atom_site_type_symbol
S1 0.21386(5) 0.85461(4) 0.63745(4) 0.01348(16) Uani d 1 S
O3 0.11829(13) 1.01867(13) 0.52348(13) 0.0213(3) Uani d 1 O
O1 0.18431(17) 0.71093(13) 0.52550(13) 0.0242(3) Uani d 1 O
O4 0.08329(16) 0.84816(12) 0.78417(12) 0.0191(2) Uani d 1 O
O2 0.43508(14) 0.91084(13) 0.67523(13) 0.0198(2) Uani d 1 O
N1 0.2287(2) 0.88530(17) 0.14819(16) 0.0172(3) Uani d 1 N
D1 0.217(4) 0.862(2) 0.042(3) 0.036(6) Uiso d 1 H
D2 0.352(4) 0.908(3) 0.182(3) 0.036(5) Uiso d 1 H
D3 0.191(4) 0.798(3) 0.196(3) 0.048(7) Uiso d 1 H
D4 0.143(3) 0.963(3) 0.169(2) 0.022(4) Uiso d 1 H

loop_
_atom_site_aniso_label
_atom_site_aniso_U_11
_atom_site_aniso_U_22
_atom_site_aniso_U_33
_atom_site_aniso_U_12
_atom_site_aniso_U_13
_atom_site_aniso_U_23
S1 0.0126(2) 0.0144(2) 0.0133(2) 0.00095(10) 0.00006(13) -0.00041(10)
O3 0.0098(5) 0.0242(5) 0.0285(6) -0.0041(4) -0.0056(4) 0.0105(4)
O1 0.0247(5) 0.0233(6) 0.0247(5) -0.0002(4) 0.0030(4) -0.0107(4)
O4 0.0188(5) 0.0248(5) 0.0141(5) 0.0022(4) 0.0028(4) 0.0008(3)
O2 0.0130(4) 0.0217(5) 0.0239(5) 0.0003(4) -0.0028(4) 0.0016(4)
N1 0.0161(6) 0.0173(6) 0.0181(6) 0.0005(4) 0.0002(5) -0.0002(4)

loop_
_atom_type_symbol
_atom_type_description
_atom_type_scat_dispersion_real
_atom_type_scat_dispersion_imag
_atom_type_scat_source
H H 0.0000 0.0000 'International Tables Vol C Tables 4.2.6.8 and 6.1.1.4'
N N 0.0061 0.0033 'International Tables Vol C Tables 4.2.6.8 and 6.1.1.4'
O O 0.0106 0.0060 'International Tables Vol C Tables 4.2.6.8 and 6.1.1.4'
S S 0.1246 0.1234 'International Tables Vol C Tables 4.2.6.8 and 6.1.1.4'

loop_
_geom_angle_atom_site_label_1
_geom_angle_atom_site_label_2
_geom_angle_atom_site_label_3
_geom_angle_site_symmetry_1
_geom_angle
O2 S1 O1 . 116.00(6)
O2 S1 O4 . 115.36(6)
O1 S1 O4 . 113.45(6)
O2 S1 O3 . 98.62(5)
O1 S1 O3 . 106.37(6)
O4 S1 O3 . 104.68(5)
O3 O3 S1 3_576 105.44(9)
D1 N1 D2 . 112(2)
D1 N1 D3 . 104(2)
D2 N1 D3 . 110(2)
D1 N1 D4 . 110.0(19)
D2 N1 D4 . 111.2(19)
D3 N1 D4 . 109(2)

loop_
_geom_bond_atom_site_label_1
_geom_bond_atom_site_label_2
_geom_bond_site_symmetry_2
_geom_bond_distance
S1 O2 . 1.4344(9)
S1 O1 . 1.4346(10)
S1 O4 . 1.4478(10)
S1 O3 . 1.6518(10)
O3 O3 3_576 1.4949(17)
N1 D1 . 0.84(2)
N1 D2 . 0.80(2)
N1 D3 . 0.83(3)
N1 D4 . 0.84(2)

loop_
_geom_torsion_atom_site_label_1
_geom_torsion_atom_site_label_2
_geom_torsion_atom_site_label_3
_geom_torsion_atom_site_label_4
_geom_torsion_site_symmetry_4
_geom_torsion
O2 S1 O3 O3 3_576 -178.60(10)
O1 S1 O3 O3 3_576 60.96(11)
O4 S1 O3 O3 3_576 -59.42(11)
